data_2223019
loop_
_publ_author_name
'Rajesh, K.'
'Vijayakumar, V.'
'Narasimhamurthy, T.'
'Suresh, J.'
'Lakshman, P. L. Nilantha'

_publ_section_title
;
 Ethyl 2-acetyl-3-(4-chloroanilino)butanoate
;
_journal_coeditor_code CI2874
_journal_issue 9
_journal_name_full 'Acta Crystallographica Section E'
_journal_page_first o2125
_journal_paper_doi 10.1107/S1600536809030876
_journal_volume 65
_journal_year 2009
_chemical_formula_iupac 'C14 H18 Cl N O3'
_chemical_formula_moiety 'C14 H18 Cl N O3'
_chemical_formula_sum 'C14 H18 Cl N O3'
_chemical_formula_weight 283.74
_chemical_name_systematic
;
Ethyl 2-acetyl-3-(4-chloroanilino)butanoate
;
_space_group_IT_number 2
_symmetry_cell_setting triclinic
_symmetry_space_group_name_Hall '-P 1'
_symmetry_space_group_name_H-M 'P -1'
_atom_sites_solution_hydrogens geom
_atom_sites_solution_primary direct
_atom_sites_solution_secondary difmap
_audit_creation_method SHELXL-97
_cell_angle_alpha 87.511(10)
_cell_angle_beta 80.873(10)
_cell_angle_gamma 73.367(2)
_cell_formula_units_Z 2
_cell_length_a 6.9161(2)
_cell_length_b 10.1319(3)
_cell_length_c 11.4063(3)
_cell_measurement_reflns_used 25
_cell_measurement_temperature 293(2)
_cell_measurement_theta_max 29.6
_cell_measurement_theta_min 2
_cell_volume 756.14(4)
_computing_cell_refinement 'SAINT (Bruker, 2001)'
_computing_data_collection 'SMART (Bruker, 2001)'
_computing_data_reduction 'SAINT (Bruker, 2001)'
_computing_molecular_graphics 'PLATON (Spek, 2009)'
_computing_publication_material 'SHELXL97 (Sheldrick, 2008)'
_computing_structure_refinement 'SHELXL97 (Sheldrick, 2008)'
_computing_structure_solution 'SHELXS97 (Sheldrick, 2008)'
_diffrn_ambient_temperature 293(2)
_diffrn_measured_fraction_theta_full 0.996
_diffrn_measured_fraction_theta_max 0.996
_diffrn_measurement_device_type 'Bruker SMART APEX CCD'
_diffrn_measurement_method \w
_diffrn_radiation_monochromator graphite
_diffrn_radiation_source 'fine-focus sealed tube'
_diffrn_radiation_type MoK\a
_diffrn_radiation_wavelength 0.71069
_diffrn_reflns_av_R_equivalents 0.0168
_diffrn_reflns_av_sigmaI/netI 0.0176
_diffrn_reflns_limit_h_max 9
_diffrn_reflns_limit_h_min -9
_diffrn_reflns_limit_k_max 13
_diffrn_reflns_limit_k_min -14
_diffrn_reflns_limit_l_max 15
_diffrn_reflns_limit_l_min -15
_diffrn_reflns_number 14994
_diffrn_reflns_theta_full 29.57
_diffrn_reflns_theta_max 29.57
_diffrn_reflns_theta_min 1.81
_diffrn_standards_number 0
_exptl_absorpt_coefficient_mu 0.256
_exptl_absorpt_correction_T_max 0.972
_exptl_absorpt_correction_T_min 0.958
_exptl_absorpt_correction_type multi-scan
_exptl_absorpt_process_details '(SADABS; Bruker, 1998)'
_exptl_crystal_colour colourless
_exptl_crystal_density_diffrn 1.246
_exptl_crystal_density_method 'not measured'
_exptl_crystal_description Block
_exptl_crystal_F_000 300
_exptl_crystal_size_max 0.17
_exptl_crystal_size_mid 0.14
_exptl_crystal_size_min 0.11
_refine_diff_density_max 0.353
_refine_diff_density_min -0.309
_refine_ls_extinction_method none
_refine_ls_goodness_of_fit_ref 1.044
_refine_ls_hydrogen_treatment mixed
_refine_ls_matrix_type full
_refine_ls_number_parameters 179
_refine_ls_number_reflns 4229
_refine_ls_number_restraints 0
_refine_ls_restrained_S_all 1.044
_refine_ls_R_factor_all 0.0658
_refine_ls_R_factor_gt 0.0455
_refine_ls_shift/su_max 0.001
_refine_ls_shift/su_mean 0.000
_refine_ls_structure_factor_coef Fsqd
_refine_ls_weighting_details 'calc w=1/[\s^2^(Fo^2^)+(0.0581P)^2^+0.1581P] where P=(Fo^2^+2Fc^2^)/3'
_refine_ls_weighting_scheme calc
_refine_ls_wR_factor_gt 0.1196
_refine_ls_wR_factor_ref 0.1324
_reflns_number_gt 3037
_reflns_number_total 4229
_reflns_threshold_expression I>2\s(I)
_cod_data_source_file ci2874.cif
_cod_data_source_block I
_cod_depositor_comments
;
The following automatic conversions were performed:
'_symmetry_cell_setting' value 'Triclinic' changed to 'triclinic'
according to '/home/saulius/struct/CIF-dictionaries/cif_core.dic'
dictionary named 'cif_core.dic' version 2.4.1 from 2010-06-29.

Automatic conversion script
Id: cif_fix_enum 1527 2010-12-29 10:47:43Z saulius 

The following automatic conversions were performed:

'_symmetry_cell_setting' value 'Triclinic' changed to 'triclinic'
according to /home/saulius/struct/CIF-dictionaries/cif_core.dic
dictionary named 'cif_core.dic' version 2.4.1 from 2010-06-29.

Automatic conversion script
Id: cif_fix_values 1715 2011-07-08 13:25:40Z adriana 
;
_cod_database_code 2223019
_cod_database_fobs_code 2223019

loop_
_symmetry_equiv_pos_as_xyz
'x, y, z'
'-x, -y, -z'

loop_
_atom_site_type_symbol
_atom_site_label
_atom_site_fract_x
_atom_site_fract_y
_atom_site_fract_z
_atom_site_U_iso_or_equiv
_atom_site_adp_type
_atom_site_calc_flag
_atom_site_refinement_flags
_atom_site_occupancy
_atom_site_disorder_assembly
_atom_site_disorder_group
H H7 0.352(3) 0.086(2) 0.6502(16) 0.060(5) Uiso d . 1 . .
C C1 0.3175(2) 0.22108(14) 0.76810(12) 0.0460(3) Uani d . 1 . .
C C2 0.2162(3) 0.35445(16) 0.80981(14) 0.0591(4) Uani d . 1 . .
H H2 0.1251 0.4138 0.7660 0.071 Uiso calc R 1 . .
C C3 0.2498(3) 0.39921(17) 0.91543(15) 0.0602(4) Uani d . 1 . .
H H3 0.1828 0.4887 0.9416 0.072 Uiso calc R 1 . .
C C4 0.3817(3) 0.31215(17) 0.98199(13) 0.0524(4) Uani d . 1 . .
C C5 0.4832(3) 0.18015(17) 0.94306(15) 0.0572(4) Uani d . 1 . .
H H5 0.5730 0.1215 0.9880 0.069 Uiso calc R 1 . .
C C6 0.4516(2) 0.13524(16) 0.83781(14) 0.0540(4) Uani d . 1 . .
H H6 0.5208 0.0458 0.8122 0.065 Uiso calc R 1 . .
C C8 0.1319(2) 0.23376(15) 0.59384(13) 0.0484(3) Uani d . 1 . .
H H8 0.0995 0.3343 0.5986 0.058 Uiso calc R 1 . .
C C9 -0.0608(3) 0.1919(2) 0.63979(19) 0.0810(6) Uani d . 1 . .
H H9A -0.0328 0.0939 0.6325 0.121 Uiso calc R 1 . .
H H9B -0.1663 0.2372 0.5941 0.121 Uiso calc R 1 . .
H H9C -0.1051 0.2181 0.7217 0.121 Uiso calc R 1 . .
C C10 0.2170(2) 0.18944(13) 0.46426(12) 0.0422(3) Uani d . 1 . .
H H10 0.2416 0.0896 0.4586 0.051 Uiso calc R 1 . .
C C11 0.4189(2) 0.22321(14) 0.42512(13) 0.0463(3) Uani d . 1 . .
C C13 0.4247(3) 0.36782(16) 0.44036(17) 0.0616(4) Uani d . 1 . .
H H13A 0.4174 0.3860 0.5231 0.092 Uiso calc R 1 . .
H H13B 0.3107 0.4307 0.4105 0.092 Uiso calc R 1 . .
H H13C 0.5496 0.3796 0.3973 0.092 Uiso calc R 1 . .
C C14 0.0697(2) 0.25923(14) 0.37995(12) 0.0432(3) Uani d . 1 . .
C C17 -0.0456(3) 0.23396(18) 0.20012(14) 0.0559(4) Uani d . 1 . .
H H17A -0.0027 0.3105 0.1618 0.067 Uiso calc R 1 . .
H H17B -0.1881 0.2677 0.2351 0.067 Uiso calc R 1 . .
C C18 -0.0192(3) 0.1244(2) 0.11202(17) 0.0780(6) Uani d . 1 . .
H H18A 0.1228 0.0895 0.0799 0.117 Uiso calc R 1 . .
H H18B -0.0958 0.1618 0.0491 0.117 Uiso calc R 1 . .
H H18C -0.0676 0.0510 0.1500 0.117 Uiso calc R 1 . .
Cl Cl1 0.41769(9) 0.37010(6) 1.11659(4) 0.07881(19) Uani d . 1 . .
N N7 0.3003(2) 0.17272(14) 0.66007(12) 0.0573(4) Uani d . 1 . .
O O12 0.56910(18) 0.13519(11) 0.38320(12) 0.0680(4) Uani d . 1 . .
O O15 -0.03698(19) 0.37584(11) 0.38958(10) 0.0631(3) Uani d . 1 . .
O O16 0.07863(16) 0.17534(10) 0.29170(9) 0.0495(3) Uani d . 1 . .

loop_
_atom_site_aniso_label
_atom_site_aniso_U_11
_atom_site_aniso_U_22
_atom_site_aniso_U_33
_atom_site_aniso_U_12
_atom_site_aniso_U_13
_atom_site_aniso_U_23
C1 0.0517(8) 0.0423(7) 0.0411(7) -0.0058(6) -0.0133(6) 0.0036(5)
C2 0.0749(11) 0.0443(8) 0.0519(8) 0.0033(7) -0.0283(8) -0.0011(6)
C3 0.0746(11) 0.0474(8) 0.0547(9) -0.0044(8) -0.0212(8) -0.0063(7)
C4 0.0587(9) 0.0610(9) 0.0429(7) -0.0220(7) -0.0148(6) 0.0021(6)
C5 0.0584(9) 0.0591(9) 0.0549(9) -0.0104(7) -0.0259(7) 0.0102(7)
C6 0.0589(9) 0.0448(8) 0.0538(8) -0.0012(7) -0.0209(7) 0.0029(6)
C8 0.0551(9) 0.0445(7) 0.0434(7) -0.0071(6) -0.0148(6) 0.0014(6)
C9 0.0745(13) 0.1022(16) 0.0686(12) -0.0333(12) -0.0067(10) 0.0151(11)
C10 0.0506(8) 0.0312(6) 0.0456(7) -0.0067(5) -0.0186(6) -0.0019(5)
C11 0.0504(8) 0.0383(7) 0.0478(7) -0.0038(6) -0.0150(6) -0.0059(6)
C13 0.0561(9) 0.0457(8) 0.0833(12) -0.0162(7) -0.0042(8) -0.0155(8)
C14 0.0468(7) 0.0388(7) 0.0446(7) -0.0084(6) -0.0151(6) -0.0025(5)
C17 0.0531(9) 0.0669(10) 0.0467(8) -0.0071(7) -0.0219(7) -0.0042(7)
C18 0.0826(13) 0.0905(14) 0.0631(11) -0.0141(11) -0.0310(10) -0.0209(10)
Cl1 0.0954(4) 0.0974(4) 0.0552(3) -0.0350(3) -0.0299(2) -0.0060(2)
N7 0.0747(9) 0.0408(7) 0.0489(7) 0.0062(6) -0.0282(6) -0.0037(5)
O12 0.0566(7) 0.0485(6) 0.0866(9) 0.0013(5) -0.0009(6) -0.0141(6)
O15 0.0747(8) 0.0439(6) 0.0632(7) 0.0080(5) -0.0318(6) -0.0089(5)
O16 0.0562(6) 0.0443(5) 0.0487(5) -0.0062(4) -0.0232(5) -0.0065(4)

loop_
_atom_type_symbol
_atom_type_description
_atom_type_scat_dispersion_real
_atom_type_scat_dispersion_imag
_atom_type_scat_source
C C 0.0033 0.0016 'International Tables Vol C Tables 4.2.6.8 and 6.1.1.4'
H H 0.0000 0.0000 'International Tables Vol C Tables 4.2.6.8 and 6.1.1.4'
Cl Cl 0.1484 0.1585 'International Tables Vol C Tables 4.2.6.8 and 6.1.1.4'
N N 0.0061 0.0033 'International Tables Vol C Tables 4.2.6.8 and 6.1.1.4'
O O 0.0106 0.0060 'International Tables Vol C Tables 4.2.6.8 and 6.1.1.4'

loop_
_geom_angle_atom_site_label_1
_geom_angle_atom_site_label_2
_geom_angle_atom_site_label_3
_geom_angle_site_symmetry_1
_geom_angle_site_symmetry_3
_geom_angle
_geom_angle_publ_flag
N7 C1 C2 . . 123.61(13) ?
N7 C1 C6 . . 118.80(13) ?
C2 C1 C6 . . 117.51(14) ?
C3 C2 C1 . . 120.73(14) ?
C3 C2 H2 . . 119.6 ?
C1 C2 H2 . . 119.6 ?
C4 C3 C2 . . 120.30(15) ?
C4 C3 H3 . . 119.9 ?
C2 C3 H3 . . 119.9 ?
C3 C4 C5 . . 120.15(14) ?
C3 C4 Cl1 . . 119.42(13) ?
C5 C4 Cl1 . . 120.43(12) ?
C6 C5 C4 . . 119.88(14) ?
C6 C5 H5 . . 120.1 ?
C4 C5 H5 . . 120.1 ?
C5 C6 C1 . . 121.43(14) ?
C5 C6 H6 . . 119.3 ?
C1 C6 H6 . . 119.3 ?
N7 C8 C9 . . 113.62(14) ?
N7 C8 C10 . . 105.08(12) ?
C9 C8 C10 . . 112.39(14) ?
N7 C8 H8 . . 108.5 ?
C9 C8 H8 . . 108.5 ?
C10 C8 H8 . . 108.5 ?
C8 C9 H9A . . 109.5 ?
C8 C9 H9B . . 109.5 ?
H9A C9 H9B . . 109.5 ?
C8 C9 H9C . . 109.5 ?
H9A C9 H9C . . 109.5 ?
H9B C9 H9C . . 109.5 ?
C14 C10 C11 . . 108.57(12) ?
C14 C10 C8 . . 112.08(11) ?
C11 C10 C8 . . 110.57(11) ?
C14 C10 H10 . . 108.5 ?
C11 C10 H10 . . 108.5 ?
C8 C10 H10 . . 108.5 ?
O12 C11 C13 . . 121.23(15) ?
O12 C11 C10 . . 120.56(13) ?
C13 C11 C10 . . 118.21(12) ?
C11 C13 H13A . . 109.5 ?
C11 C13 H13B . . 109.5 ?
H13A C13 H13B . . 109.5 ?
C11 C13 H13C . . 109.5 ?
H13A C13 H13C . . 109.5 ?
H13B C13 H13C . . 109.5 ?
O15 C14 O16 . . 124.26(13) ?
O15 C14 C10 . . 124.71(12) ?
O16 C14 C10 . . 111.01(11) ?
O16 C17 C18 . . 108.05(14) ?
O16 C17 H17A . . 110.1 ?
C18 C17 H17A . . 110.1 ?
O16 C17 H17B . . 110.1 ?
C18 C17 H17B . . 110.1 ?
H17A C17 H17B . . 108.4 ?
C17 C18 H18A . . 109.5 ?
C17 C18 H18B . . 109.5 ?
H18A C18 H18B . . 109.5 ?
C17 C18 H18C . . 109.5 ?
H18A C18 H18C . . 109.5 ?
H18B C18 H18C . . 109.5 ?
C1 N7 C8 . . 124.19(12) ?
C1 N7 H7 . . 114.4(12) ?
C8 N7 H7 . . 114.5(12) ?
C14 O16 C17 . . 116.16(11) ?

loop_
_geom_bond_atom_site_label_1
_geom_bond_atom_site_label_2
_geom_bond_site_symmetry_2
_geom_bond_distance
_geom_bond_publ_flag
C1 N7 . 1.3802(18) ?
C1 C2 . 1.397(2) ?
C1 C6 . 1.4002(19) ?
C2 C3 . 1.381(2) ?
C2 H2 . 0.93 ?
C3 C4 . 1.374(2) ?
C3 H3 . 0.93 ?
C4 C5 . 1.376(2) ?
C4 Cl1 . 1.7457(15) ?
C5 C6 . 1.372(2) ?
C5 H5 . 0.93 ?
C6 H6 . 0.93 ?
C8 N7 . 1.4617(18) ?
C8 C9 . 1.521(3) ?
C8 C10 . 1.537(2) ?
C8 H8 . 0.98 ?
C9 H9A . 0.96 ?
C9 H9B . 0.96 ?
C9 H9C . 0.96 ?
C10 C14 . 1.5173(18) ?
C10 C11 . 1.526(2) ?
C10 H10 . 0.98 ?
C11 O12 . 1.2050(17) ?
C11 C13 . 1.495(2) ?
C13 H13A . 0.96 ?
C13 H13B . 0.96 ?
C13 H13C . 0.96 ?
C14 O15 . 1.1995(16) ?
C14 O16 . 1.3282(16) ?
C17 O16 . 1.4562(17) ?
C17 C18 . 1.482(2) ?
C17 H17A . 0.97 ?
C17 H17B . 0.97 ?
C18 H18A . 0.96 ?
C18 H18B . 0.96 ?
C18 H18C . 0.96 ?
N7 H7 . 0.854(19) ?

loop_
_geom_hbond_atom_site_label_D
_geom_hbond_atom_site_label_H
_geom_hbond_atom_site_label_A
_geom_hbond_site_symmetry_A
_geom_hbond_distance_DH
_geom_hbond_distance_HA
_geom_hbond_distance_DA
_geom_hbond_angle_DHA
N7 H7 O12 2_656 0.85(2) 2.185(19) 3.0282(17) 170(2)

loop_
_geom_torsion_atom_site_label_1
_geom_torsion_atom_site_label_2
_geom_torsion_atom_site_label_3
_geom_torsion_atom_site_label_4
_geom_torsion_site_symmetry_1
_geom_torsion_site_symmetry_2
_geom_torsion_site_symmetry_3
_geom_torsion_site_symmetry_4
_geom_torsion
_geom_torsion_publ_flag
N7 C1 C2 C3 . . . . -175.94(17) ?
C6 C1 C2 C3 . . . . 0.6(3) ?
C1 C2 C3 C4 . . . . -0.9(3) ?
C2 C3 C4 C5 . . . . 0.8(3) ?
C2 C3 C4 Cl1 . . . . -178.75(14) ?
C3 C4 C5 C6 . . . . -0.3(3) ?
Cl1 C4 C5 C6 . . . . 179.17(13) ?
C4 C5 C6 C1 . . . . 0.1(3) ?
N7 C1 C6 C5 . . . . 176.54(16) ?
C2 C1 C6 C5 . . . . -0.2(3) ?
N7 C8 C10 C14 . . . . -172.73(11) ?
C9 C8 C10 C14 . . . . 63.22(17) ?
N7 C8 C10 C11 . . . . -51.45(15) ?
C9 C8 C10 C11 . . . . -175.49(13) ?
C14 C10 C11 O12 . . . . -110.45(15) ?
C8 C10 C11 O12 . . . . 126.22(15) ?
C14 C10 C11 C13 . . . . 69.60(16) ?
C8 C10 C11 C13 . . . . -53.73(17) ?
C11 C10 C14 O15 . . . . -85.49(18) ?
C8 C10 C14 O15 . . . . 36.9(2) ?
C11 C10 C14 O16 . . . . 92.66(13) ?
C8 C10 C14 O16 . . . . -144.92(12) ?
C2 C1 N7 C8 . . . . -20.5(3) ?
C6 C1 N7 C8 . . . . 162.99(15) ?
C9 C8 N7 C1 . . . . -79.5(2) ?
C10 C8 N7 C1 . . . . 157.20(14) ?
O15 C14 O16 C17 . . . . 2.3(2) ?
C10 C14 O16 C17 . . . . -175.82(12) ?
C18 C17 O16 C14 . . . . -178.59(15) ?
